data_7062710
loop_
_publ_author_name
'Anitha, Ottoor'
'Aiswarya, Janardhanan'
'Thiruppathiraja, Thangaraj'
'Lakshmipathi, Senthilkumar'
'Ma\/lecki, Jan Grzegorz'
'Murugesapandian, Balasubramanian'

_publ_section_title
;
 An AIE active acidochromic pyrimidine-functionalized two-in-one
 fluorescent probe for selective relay detection of Al3+/Zn2+ and PPi with
 various detection applications
;
_journal_issue 39
_journal_name_full 'New Journal of Chemistry'
_journal_page_first 18461
_journal_page_last 18475
_journal_paper_doi 10.1039/D3NJ03379A
_journal_volume 47
_journal_year 2023
_chemical_formula_moiety 'C18 H16 N6 O2'
_chemical_formula_sum 'C18 H16 N6 O2'
_chemical_formula_weight 348.37
_space_group_crystal_system orthorhombic
_space_group_IT_number 19
_space_group_name_Hall 'P 2ac 2ab'
_space_group_name_H-M_alt 'P 21 21 21'
_atom_sites_solution_hydrogens mixed
_atom_sites_solution_primary direct
_audit_creation_date 2020-02-13
_audit_creation_method
;
Olex2 1.3
(compiled Nov 21 2019 18:26:39 for OlexSys, GUI svn.r6003)
;
_audit_update_record
;
2023-03-05 deposited with the CCDC.	2023-09-12 downloaded from the CCDC.
;
_cell_angle_alpha 90
_cell_angle_beta 90
_cell_angle_gamma 90
_cell_formula_units_Z 8
_cell_length_a 9.2582(7)
_cell_length_b 12.0267(8)
_cell_length_c 30.804(2)
_cell_measurement_reflns_used 3765
_cell_measurement_temperature 295(2)
_cell_measurement_theta_max 26.1800
_cell_measurement_theta_min 3.8410
_cell_volume 3429.9(4)
_computing_cell_refinement 'CrysAlisPro 1.171.40.67a (Rigaku OD, 2019)'
_computing_data_collection 'CrysAlisPro 1.171.40.67a (Rigaku OD, 2019)'
_computing_data_reduction 'CrysAlisPro 1.171.40.67a (Rigaku OD, 2019)'
_computing_molecular_graphics 'Olex2 1.3 (Dolomanov et al., 2009)'
_computing_publication_material 'Olex2 1.3 (Dolomanov et al., 2009)'
_computing_structure_refinement 'SHELXL 2018/3 (Sheldrick, 2015)'
_diffrn_ambient_temperature 295(2)
_diffrn_detector 'CCD plate'
_diffrn_detector_area_resol_mean 10.4015
_diffrn_detector_type Atlas
_diffrn_measured_fraction_theta_full 0.996
_diffrn_measured_fraction_theta_max 0.883
_diffrn_measurement_details
;
List of Runs (angles in degrees, time in seconds):

  # Type    Start    End  Width  t~exp~   \w     \q     \k     \f   Frames
#--------------------------------------------------------------------------
  1  \w    -25.00  32.00   1.00   19.16    --  -11.62  77.00-150.00   57
  2  \w    -77.00  14.00   1.00   19.16    --  -11.62 -57.00  90.00   91
;
_diffrn_measurement_device 'four-circle diffractometer'
_diffrn_measurement_device_type 'Xcalibur, Atlas, Gemini ultra'
_diffrn_measurement_method '\w scans'
_diffrn_orient_matrix_type 'CrysAlisPro convention (1999,Acta A55,543-557)'
_diffrn_orient_matrix_UB_11 0.0051287000
_diffrn_orient_matrix_UB_12 -0.0184544000
_diffrn_orient_matrix_UB_13 -0.0217985000
_diffrn_orient_matrix_UB_21 0.0095969000
_diffrn_orient_matrix_UB_22 0.0557319000
_diffrn_orient_matrix_UB_23 -0.0069906000
_diffrn_orient_matrix_UB_31 0.0758599000
_diffrn_orient_matrix_UB_32 -0.0058189000
_diffrn_orient_matrix_UB_33 0.0023617000
_diffrn_radiation_monochromator graphite
_diffrn_radiation_probe x-ray
_diffrn_radiation_type 'Mo K\a'
_diffrn_radiation_wavelength 0.71073
_diffrn_reflns_av_R_equivalents 0.0284
_diffrn_reflns_av_unetI/netI 0.0477
_diffrn_reflns_Laue_measured_fraction_full 0.996
_diffrn_reflns_Laue_measured_fraction_max 0.883
_diffrn_reflns_limit_h_max 9
_diffrn_reflns_limit_h_min -12
_diffrn_reflns_limit_k_max 11
_diffrn_reflns_limit_k_min -16
_diffrn_reflns_limit_l_max 42
_diffrn_reflns_limit_l_min -41
_diffrn_reflns_number 14030
_diffrn_reflns_point_group_measured_fraction_full 0.935
_diffrn_reflns_point_group_measured_fraction_max 0.775
_diffrn_reflns_theta_full 25.242
_diffrn_reflns_theta_max 29.475
_diffrn_reflns_theta_min 3.388
_diffrn_source 'fine-focus sealed X-ray tube'
_diffrn_source_type 'Enhance (Mo) X-ray Source'
_exptl_absorpt_coefficient_mu 0.093
_exptl_absorpt_correction_T_max 1.00000
_exptl_absorpt_correction_T_min 0.88729
_exptl_absorpt_correction_type multi-scan
_exptl_absorpt_process_details
;
CrysAlisPro 1.171.40.67a (Rigaku Oxford Diffraction, 2019)
Empirical absorption correction using spherical harmonics,
 implemented in SCALE3 ABSPACK scaling algorithm.
;
_exptl_crystal_colour yellow
_exptl_crystal_colour_primary yellow
_exptl_crystal_density_diffrn 1.349
_exptl_crystal_description plate
_exptl_crystal_F_000 1456
_exptl_crystal_size_max 0.27
_exptl_crystal_size_mid 0.21
_exptl_crystal_size_min 0.07
_refine_diff_density_max 0.108
_refine_diff_density_min -0.144
_refine_diff_density_rms 0.032
_refine_ls_abs_structure_details
;
 Flack (1983), 1427 Friedel pairs 
;
_refine_ls_extinction_method none
_refine_ls_goodness_of_fit_ref 1.025
_refine_ls_hydrogen_treatment mixed
_refine_ls_matrix_type full
_refine_ls_number_parameters 501
_refine_ls_number_reflns 7383
_refine_ls_number_restraints 0
_refine_ls_restrained_S_all 1.025
_refine_ls_R_factor_all 0.0956
_refine_ls_R_factor_gt 0.0499
_refine_ls_shift/su_max 0.000
_refine_ls_shift/su_mean 0.000
_refine_ls_structure_factor_coef Fsqd
_refine_ls_weighting_details 'w=1/[\s^2^(Fo^2^)+(0.0454P)^2^] where P=(Fo^2^+2Fc^2^)/3'
_refine_ls_weighting_scheme calc
_refine_ls_wR_factor_gt 0.0944
_refine_ls_wR_factor_ref 0.1127
_reflns_Friedel_coverage 0.571
_reflns_Friedel_fraction_full 0.854
_reflns_Friedel_fraction_max 0.638
_reflns_number_gt 4652
_reflns_number_total 7383
_reflns_threshold_expression 'I > 2\s(I)'
_cod_data_source_file d3nj03379a2.cif
_cod_data_source_block hypysal
_cod_depositor_comments 'Adding full bibliography for 7062710.cif.'
_cod_database_code 7062710
_shelx_shelxl_version_number 2018/3
_chemical_oxdiff_formula 'C18 H17 N6 O2'
_shelx_space_group_comment
;
The symmetry employed for this shelxl refinement is uniquely defined
by the following loop, which should always be used as a source of
symmetry information in preference to the above space-group names.
They are only intended as comments.
;
_reflns_odcompleteness_completeness 99.55
_reflns_odcompleteness_iscentric 1
_reflns_odcompleteness_theta 26.32
_olex2_refinement_description
;
1. Fixed Uiso
 At 1.2 times of:
  All C(H) groups
2.a Aromatic/amide H refined with riding coordinates:
 C2(H2A), C4(H4), C5(H5A), C8(H8), C9(H9), C10(H10), C11(H11), C12(H12),
 C15(H15), C16(H16), C17(H17), C18(H18), C20(H20), C22(H22), C23(H23), C26(H26),
  C27(H27), C28(H28), C29(H29), C30(H30), C33(H33), C34(H34), C35(H35), C36(H36)
;
_olex2_submission_special_instructions 'No special instructions were received'
_oxdiff_exptl_absorpt_empirical_details
;
Empirical correction (ABSPACK) includes:
- Absorption correction using spherical harmonics
- Frame scaling
;
_oxdiff_exptl_absorpt_empirical_full_max 1.138
_oxdiff_exptl_absorpt_empirical_full_min 0.842

loop_
_space_group_symop_operation_xyz
'x, y, z'
'-x+1/2, -y, z+1/2'
'x+1/2, -y+1/2, -z'
'-x, y+1/2, -z+1/2'

loop_
_atom_site_label
_atom_site_type_symbol
_atom_site_fract_x
_atom_site_fract_y
_atom_site_fract_z
_atom_site_U_iso_or_equiv
_atom_site_adp_type
_atom_site_occupancy
_atom_site_site_symmetry_order
_atom_site_calc_flag
_atom_site_refinement_flags_posn
_atom_site_refinement_flags_adp
_atom_site_refinement_flags_occupancy
_atom_site_disorder_assembly
_atom_site_disorder_group
O1 O 0.6753(3) -0.3214(2) 0.09404(10) 0.0754(8) Uani 1 1 d . . . . .
H1 H 0.729(4) -0.317(3) 0.1161(12) 0.072(13) Uiso 1 1 d . . . . .
O2 O 0.5341(3) -0.0732(2) 0.13062(10) 0.0844(9) Uani 1 1 d . . . . .
H2 H 0.605(4) -0.076(3) 0.1513(14) 0.095(15) Uiso 1 1 d . . . . .
N1 N 1.0406(3) -0.2716(2) 0.24864(8) 0.0564(7) Uani 1 1 d . . . . .
N2 N 0.9830(3) -0.0797(2) 0.26030(8) 0.0526(7) Uani 1 1 d . . . . .
N3 N 0.9455(3) -0.3708(3) 0.19273(9) 0.0608(8) Uani 1 1 d . . . . .
H3 H 0.981(4) -0.437(3) 0.2057(12) 0.099(14) Uiso 1 1 d . . . . .
N4 N 0.8615(3) -0.3814(2) 0.15607(8) 0.0527(7) Uani 1 1 d . . . . .
N5 N 0.8243(3) 0.0134(3) 0.21731(9) 0.0535(7) Uani 1 1 d . . . . .
H5 H 0.851(4) 0.076(3) 0.2288(13) 0.083(14) Uiso 1 1 d . . . . .
N6 N 0.7252(3) 0.0168(2) 0.18412(8) 0.0495(6) Uani 1 1 d . . . . .
C1 C 0.9493(3) -0.2724(3) 0.21424(9) 0.0470(7) Uani 1 1 d . . . . .
C2 C 0.8714(3) -0.1800(2) 0.20233(9) 0.0464(7) Uani 1 1 d . . . . .
H2A H 0.806946 -0.182250 0.179191 0.056 Uiso 1 1 calc R U . . .
C3 C 0.8921(3) -0.0843(3) 0.22582(9) 0.0439(7) Uani 1 1 d . . . . .
C4 C 1.0504(4) -0.1748(3) 0.26897(10) 0.0575(9) Uani 1 1 d . . . . .
H4 H 1.113066 -0.173065 0.292556 0.069 Uiso 1 1 calc R U . . .
C5 C 0.8708(4) -0.4749(3) 0.13658(10) 0.0541(8) Uani 1 1 d . . . . .
H5A H 0.930505 -0.529447 0.148236 0.065 Uiso 1 1 calc R U . . .
C6 C 0.7921(3) -0.4993(3) 0.09699(10) 0.0491(8) Uani 1 1 d . . . . .
C7 C 0.6980(3) -0.4239(3) 0.07753(11) 0.0528(8) Uani 1 1 d . . . . .
C8 C 0.6253(4) -0.4529(3) 0.04012(11) 0.0610(9) Uani 1 1 d . . . . .
H8 H 0.561169 -0.402967 0.027490 0.073 Uiso 1 1 calc R U . . .
C9 C 0.6470(4) -0.5551(3) 0.02145(11) 0.0696(10) Uani 1 1 d . . . . .
H9 H 0.598218 -0.573752 -0.003917 0.083 Uiso 1 1 calc R U . . .
C10 C 0.7401(4) -0.6298(3) 0.03993(12) 0.0755(11) Uani 1 1 d . . . . .
H10 H 0.754439 -0.698952 0.027123 0.091 Uiso 1 1 calc R U . . .
C11 C 0.8119(4) -0.6026(3) 0.07727(11) 0.0653(10) Uani 1 1 d . . . . .
H11 H 0.874849 -0.653785 0.089693 0.078 Uiso 1 1 calc R U . . .
C12 C 0.6818(3) 0.1121(3) 0.17130(10) 0.0486(8) Uani 1 1 d . . . . .
H12 H 0.718669 0.175649 0.184485 0.058 Uiso 1 1 calc R U . . .
C13 C 0.5769(3) 0.1240(3) 0.13688(10) 0.0517(8) Uani 1 1 d . . . . .
C14 C 0.5078(4) 0.0326(3) 0.11761(11) 0.0613(9) Uani 1 1 d . . . . .
C15 C 0.4081(4) 0.0489(4) 0.08499(13) 0.0821(13) Uani 1 1 d . . . . .
H15 H 0.363747 -0.011821 0.071904 0.099 Uiso 1 1 calc R U . . .
C16 C 0.3744(5) 0.1547(5) 0.07184(14) 0.0939(14) Uani 1 1 d . . . . .
H16 H 0.304578 0.165025 0.050508 0.113 Uiso 1 1 calc R U . . .
C17 C 0.4415(5) 0.2452(4) 0.08948(14) 0.0892(13) Uani 1 1 d . . . . .
H17 H 0.419422 0.316344 0.079661 0.107 Uiso 1 1 calc R U . . .
C18 C 0.5424(4) 0.2303(3) 0.12204(11) 0.0670(10) Uani 1 1 d . . . . .
H18 H 0.587755 0.291826 0.134200 0.080 Uiso 1 1 calc R U . . .
O3 O 0.0171(3) 0.1952(2) 0.13596(8) 0.0713(7) Uani 1 1 d . . . . .
H3A H 0.094(5) 0.190(4) 0.1571(14) 0.112(16) Uiso 1 1 d . . . . .
O4 O 0.1668(3) 0.4415(2) 0.09654(10) 0.0802(8) Uani 1 1 d . . . . .
H4A H 0.229(6) 0.433(4) 0.1205(18) 0.14(2) Uiso 1 1 d . . . . .
N7 N 0.4757(3) 0.2067(2) 0.26185(8) 0.0502(7) Uani 1 1 d . . . . .
N8 N 0.5297(3) 0.3991(2) 0.25082(8) 0.0531(7) Uani 1 1 d . . . . .
N9 N 0.3175(3) 0.1115(2) 0.21861(9) 0.0503(7) Uani 1 1 d . . . . .
H9A H 0.360(3) 0.048(3) 0.2302(10) 0.055(9) Uiso 1 1 d . . . . .
N10 N 0.2199(3) 0.1079(2) 0.18529(8) 0.0464(6) Uani 1 1 d . . . . .
N11 N 0.4322(3) 0.4975(2) 0.19479(8) 0.0584(8) Uani 1 1 d . . . . .
H11A H 0.474(3) 0.559(3) 0.2058(10) 0.059(10) Uiso 1 1 d . . . . .
N12 N 0.3519(3) 0.5067(2) 0.15728(8) 0.0530(7) Uani 1 1 d . . . . .
C19 C 0.3827(3) 0.2098(2) 0.22794(9) 0.0431(7) Uani 1 1 d . . . . .
C20 C 0.3585(3) 0.3067(2) 0.20496(9) 0.0451(7) Uani 1 1 d . . . . .
H20 H 0.291952 0.309208 0.182365 0.054 Uiso 1 1 calc R U . . .
C21 C 0.4367(3) 0.3998(2) 0.21677(9) 0.0454(7) Uani 1 1 d . . . . .
C22 C 0.5409(4) 0.3020(3) 0.27062(10) 0.0563(9) Uani 1 1 d . . . . .
H22 H 0.603752 0.300476 0.294153 0.068 Uiso 1 1 calc R U . . .
C23 C 0.1853(3) 0.0123(3) 0.16979(10) 0.0498(8) Uani 1 1 d . . . . .
H23 H 0.228015 -0.051378 0.181147 0.060 Uiso 1 1 calc R U . . .
C24 C 0.0816(3) 0.0019(3) 0.13517(10) 0.0470(8) Uani 1 1 d . . . . .
C25 C 0.0030(3) 0.0910(3) 0.11921(10) 0.0522(8) Uani 1 1 d . . . . .
C26 C -0.0950(4) 0.0763(3) 0.08588(11) 0.0676(10) Uani 1 1 d . . . . .
H26 H -0.147018 0.136784 0.075395 0.081 Uiso 1 1 calc R U . . .
C27 C -0.1159(4) -0.0267(4) 0.06830(13) 0.0810(12) Uani 1 1 d . . . . .
H27 H -0.182192 -0.035697 0.045888 0.097 Uiso 1 1 calc R U . . .
C28 C -0.0404(5) -0.1168(4) 0.08325(13) 0.0827(13) Uani 1 1 d . . . . .
H28 H -0.055581 -0.186658 0.071159 0.099 Uiso 1 1 calc R U . . .
C29 C 0.0583(4) -0.1031(3) 0.11640(12) 0.0663(10) Uani 1 1 d . . . . .
H29 H 0.110088 -0.164164 0.126447 0.080 Uiso 1 1 calc R U . . .
C30 C 0.3662(4) 0.5974(3) 0.13588(10) 0.0521(8) Uani 1 1 d . . . . .
H30 H 0.425786 0.652843 0.146905 0.062 Uiso 1 1 calc R U . . .
C31 C 0.2927(4) 0.6162(3) 0.09514(10) 0.0502(8) Uani 1 1 d . . . . .
C32 C 0.1976(4) 0.5402(3) 0.07676(11) 0.0555(9) Uani 1 1 d . . . . .
C33 C 0.1313(4) 0.5629(3) 0.03725(12) 0.0712(11) Uani 1 1 d . . . . .
H33 H 0.066346 0.512369 0.025361 0.085 Uiso 1 1 calc R U . . .
C34 C 0.1622(4) 0.6601(4) 0.01590(12) 0.0745(11) Uani 1 1 d . . . . .
H34 H 0.117378 0.675171 -0.010477 0.089 Uiso 1 1 calc R U . . .
C35 C 0.2577(4) 0.7351(4) 0.03279(12) 0.0748(11) Uani 1 1 d . . . . .
H35 H 0.279163 0.800066 0.017733 0.090 Uiso 1 1 calc R U . . .
C36 C 0.3220(4) 0.7140(3) 0.07225(11) 0.0645(9) Uani 1 1 d . . . . .
H36 H 0.385966 0.765634 0.083858 0.077 Uiso 1 1 calc R U . . .

loop_
_atom_site_aniso_label
_atom_site_aniso_U_11
_atom_site_aniso_U_22
_atom_site_aniso_U_33
_atom_site_aniso_U_23
_atom_site_aniso_U_13
_atom_site_aniso_U_12
O1 0.0842(19) 0.0601(16) 0.0818(19) -0.0121(14) -0.0293(17) 0.0141(14)
O2 0.090(2) 0.0663(19) 0.097(2) -0.0013(16) -0.0376(19) -0.0140(16)
N1 0.0738(18) 0.0495(17) 0.0458(14) 0.0003(13) -0.0180(15) -0.0001(15)
N2 0.0685(17) 0.0455(17) 0.0438(15) 0.0025(13) -0.0140(15) -0.0043(14)
N3 0.087(2) 0.0483(17) 0.0474(16) -0.0030(14) -0.0216(17) 0.0067(16)
N4 0.0683(17) 0.0511(16) 0.0388(14) -0.0028(13) -0.0098(14) 0.0012(14)
N5 0.0611(18) 0.0500(18) 0.0493(16) -0.0037(14) -0.0155(15) 0.0016(15)
N6 0.0503(15) 0.0530(16) 0.0453(15) -0.0044(13) -0.0054(13) 0.0020(13)
C1 0.0587(19) 0.0469(19) 0.0353(15) 0.0041(14) -0.0045(16) -0.0020(16)
C2 0.0539(18) 0.0490(18) 0.0362(15) 0.0017(15) -0.0076(15) -0.0028(16)
C3 0.0484(18) 0.0466(19) 0.0367(15) 0.0027(14) -0.0021(15) -0.0025(15)
C4 0.072(2) 0.054(2) 0.0467(18) 0.0027(17) -0.0189(19) -0.0052(19)
C5 0.069(2) 0.052(2) 0.0410(17) 0.0017(16) -0.0072(17) 0.0023(17)
C6 0.060(2) 0.0503(19) 0.0367(16) 0.0043(15) -0.0016(16) 0.0001(17)
C7 0.057(2) 0.052(2) 0.0490(19) -0.0001(16) 0.0013(17) -0.0036(17)
C8 0.065(2) 0.070(2) 0.0483(19) 0.0037(18) -0.0101(18) 0.0018(19)
C9 0.084(3) 0.084(3) 0.0409(18) -0.0049(19) -0.012(2) -0.004(2)
C10 0.106(3) 0.069(2) 0.052(2) -0.0168(19) -0.017(2) 0.010(2)
C11 0.092(3) 0.057(2) 0.0468(19) -0.0057(17) -0.009(2) 0.013(2)
C12 0.0449(18) 0.0493(19) 0.0517(19) -0.0051(16) -0.0010(16) 0.0026(15)
C13 0.0462(18) 0.065(2) 0.0441(17) 0.0010(17) 0.0049(16) 0.0069(17)
C14 0.051(2) 0.078(3) 0.056(2) 0.0061(19) -0.0053(18) -0.003(2)
C15 0.070(3) 0.120(4) 0.057(2) 0.008(2) -0.013(2) -0.014(3)
C16 0.072(3) 0.145(5) 0.065(3) 0.022(3) -0.018(2) 0.000(3)
C17 0.077(3) 0.111(4) 0.080(3) 0.036(3) -0.001(3) 0.030(3)
C18 0.066(2) 0.070(2) 0.065(2) 0.0104(19) 0.005(2) 0.014(2)
O3 0.0833(18) 0.0583(16) 0.0724(16) -0.0089(13) -0.0285(15) 0.0128(13)
O4 0.0846(19) 0.0738(18) 0.0821(19) 0.0188(16) -0.0277(17) -0.0174(15)
N7 0.0642(16) 0.0421(16) 0.0443(14) 0.0020(12) -0.0147(14) -0.0016(13)
N8 0.0701(19) 0.0436(17) 0.0457(14) 0.0035(13) -0.0168(15) -0.0016(14)
N9 0.0593(17) 0.0400(16) 0.0517(16) 0.0051(13) -0.0160(15) -0.0016(14)
N10 0.0475(14) 0.0464(15) 0.0453(14) 0.0011(13) -0.0061(13) -0.0026(13)
N11 0.086(2) 0.0446(17) 0.0449(15) 0.0012(13) -0.0244(16) -0.0087(16)
N12 0.0676(17) 0.0472(16) 0.0442(14) 0.0033(13) -0.0107(14) 0.0004(14)
C19 0.0477(17) 0.0454(18) 0.0361(15) -0.0008(14) -0.0006(15) 0.0024(15)
C20 0.0499(17) 0.0466(18) 0.0388(15) 0.0015(14) -0.0101(15) -0.0002(15)
C21 0.0584(19) 0.0407(18) 0.0371(16) 0.0015(14) -0.0021(16) 0.0026(15)
C22 0.072(2) 0.052(2) 0.0454(18) 0.0004(16) -0.0193(18) 0.0004(19)
C23 0.0520(19) 0.0419(18) 0.0554(19) 0.0013(16) -0.0014(17) -0.0016(16)
C24 0.0419(16) 0.0500(19) 0.0490(17) -0.0090(16) 0.0042(16) -0.0072(15)
C25 0.0475(18) 0.064(2) 0.0449(17) -0.0075(17) 0.0000(16) -0.0013(17)
C26 0.057(2) 0.093(3) 0.054(2) -0.012(2) -0.0093(19) 0.003(2)
C27 0.063(3) 0.121(4) 0.059(2) -0.027(3) -0.004(2) -0.016(3)
C28 0.078(3) 0.095(3) 0.075(3) -0.043(3) 0.012(2) -0.032(3)
C29 0.062(2) 0.059(2) 0.078(2) -0.016(2) 0.011(2) -0.0111(19)
C30 0.068(2) 0.0430(18) 0.0456(18) 0.0016(16) -0.0033(18) 0.0018(16)
C31 0.059(2) 0.0475(18) 0.0444(17) 0.0046(15) 0.0038(17) 0.0130(16)
C32 0.056(2) 0.058(2) 0.053(2) 0.0064(18) -0.0025(18) 0.0086(18)
C33 0.070(2) 0.085(3) 0.059(2) 0.000(2) -0.011(2) 0.010(2)
C34 0.077(3) 0.097(3) 0.049(2) 0.011(2) -0.002(2) 0.028(2)
C35 0.087(3) 0.074(3) 0.064(2) 0.023(2) 0.003(2) 0.019(2)
C36 0.074(2) 0.059(2) 0.060(2) 0.0127(18) -0.004(2) 0.0080(19)

loop_
_atom_type_symbol
_atom_type_description
_atom_type_scat_dispersion_real
_atom_type_scat_dispersion_imag
_atom_type_scat_source
C C 0.0033 0.0016 'International Tables Vol C Tables 4.2.6.8 and 6.1.1.4'
H H 0.0000 0.0000 'International Tables Vol C Tables 4.2.6.8 and 6.1.1.4'
N N 0.0061 0.0033 'International Tables Vol C Tables 4.2.6.8 and 6.1.1.4'
O O 0.0106 0.0060 'International Tables Vol C Tables 4.2.6.8 and 6.1.1.4'

loop_
_geom_angle_atom_site_label_1
_geom_angle_atom_site_label_2
_geom_angle_atom_site_label_3
_geom_angle
_geom_angle_site_symmetry_1
_geom_angle_site_symmetry_3
_geom_angle_publ_flag
C7 O1 H1 105(3) . . ?
C14 O2 H2 111(3) . . ?
C4 N1 C1 114.7(3) . . ?
C4 N2 C3 114.5(3) . . ?
N4 N3 H3 118(2) . . ?
C1 N3 H3 121(2) . . ?
C1 N3 N4 119.7(3) . . ?
C5 N4 N3 115.4(3) . . ?
N6 N5 H5 118(3) . . ?
C3 N5 H5 123(3) . . ?
C3 N5 N6 118.6(3) . . ?
C12 N6 N5 117.8(3) . . ?
N1 C1 N3 113.8(3) . . ?
N1 C1 C2 122.0(3) . . ?
N3 C1 C2 124.2(3) . . ?
C1 C2 H2A 121.2 . . ?
C3 C2 C1 117.6(3) . . ?
C3 C2 H2A 121.2 . . ?
N2 C3 N5 113.8(3) . . ?
N2 C3 C2 122.2(3) . . ?
N5 C3 C2 124.0(3) . . ?
N1 C4 N2 128.9(3) . . ?
N1 C4 H4 115.5 . . ?
N2 C4 H4 115.5 . . ?
N4 C5 H5A 118.7 . . ?
N4 C5 C6 122.6(3) . . ?
C6 C5 H5A 118.7 . . ?
C7 C6 C5 123.0(3) . . ?
C7 C6 C11 118.3(3) . . ?
C11 C6 C5 118.7(3) . . ?
O1 C7 C6 122.0(3) . . ?
O1 C7 C8 118.0(3) . . ?
C8 C7 C6 120.0(3) . . ?
C7 C8 H8 119.8 . . ?
C9 C8 C7 120.4(3) . . ?
C9 C8 H8 119.8 . . ?
C8 C9 H9 119.8 . . ?
C10 C9 C8 120.4(3) . . ?
C10 C9 H9 119.8 . . ?
C9 C10 H10 120.0 . . ?
C11 C10 C9 119.9(4) . . ?
C11 C10 H10 120.0 . . ?
C6 C11 H11 119.5 . . ?
C10 C11 C6 121.0(3) . . ?
C10 C11 H11 119.5 . . ?
N6 C12 H12 119.1 . . ?
N6 C12 C13 121.8(3) . . ?
C13 C12 H12 119.1 . . ?
C14 C13 C12 122.7(3) . . ?
C18 C13 C12 119.0(3) . . ?
C18 C13 C14 118.3(3) . . ?
O2 C14 C13 121.8(3) . . ?
O2 C14 C15 118.0(4) . . ?
C15 C14 C13 120.2(4) . . ?
C14 C15 H15 120.0 . . ?
C16 C15 C14 120.0(4) . . ?
C16 C15 H15 120.0 . . ?
C15 C16 H16 119.4 . . ?
C17 C16 C15 121.2(4) . . ?
C17 C16 H16 119.4 . . ?
C16 C17 H17 120.3 . . ?
C16 C17 C18 119.5(4) . . ?
C18 C17 H17 120.3 . . ?
C13 C18 H18 119.6 . . ?
C17 C18 C13 120.8(4) . . ?
C17 C18 H18 119.6 . . ?
C25 O3 H3A 106(3) . . ?
C32 O4 H4A 108(3) . . ?
C22 N7 C19 115.0(3) . . ?
C22 N8 C21 114.4(3) . . ?
N10 N9 H9A 123.0(19) . . ?
C19 N9 H9A 116.2(19) . . ?
C19 N9 N10 118.7(3) . . ?
C23 N10 N9 118.1(3) . . ?
N12 N11 H11A 118(2) . . ?
C21 N11 H11A 121(2) . . ?
C21 N11 N12 120.3(3) . . ?
C30 N12 N11 116.4(3) . . ?
N7 C19 N9 114.9(3) . . ?
N7 C19 C20 121.5(3) . . ?
N9 C19 C20 123.6(3) . . ?
C19 C20 H20 121.2 . . ?
C19 C20 C21 117.6(3) . . ?
C21 C20 H20 121.2 . . ?
N8 C21 C20 122.0(3) . . ?
N11 C21 N8 114.3(3) . . ?
N11 C21 C20 123.6(3) . . ?
N7 C22 H22 115.3 . . ?
N8 C22 N7 129.4(3) . . ?
N8 C22 H22 115.3 . . ?
N10 C23 H23 119.4 . . ?
N10 C23 C24 121.2(3) . . ?
C24 C23 H23 119.4 . . ?
C25 C24 C23 123.1(3) . . ?
C25 C24 C29 117.9(3) . . ?
C29 C24 C23 119.0(3) . . ?
O3 C25 C24 121.8(3) . . ?
O3 C25 C26 117.5(3) . . ?
C26 C25 C24 120.7(3) . . ?
C25 C26 H26 119.9 . . ?
C27 C26 C25 120.2(4) . . ?
C27 C26 H26 119.9 . . ?
C26 C27 H27 119.6 . . ?
C26 C27 C28 120.8(4) . . ?
C28 C27 H27 119.6 . . ?
C27 C28 H28 120.2 . . ?
C27 C28 C29 119.5(4) . . ?
C29 C28 H28 120.2 . . ?
C24 C29 H29 119.6 . . ?
C28 C29 C24 120.9(4) . . ?
C28 C29 H29 119.6 . . ?
N12 C30 H30 118.9 . . ?
N12 C30 C31 122.1(3) . . ?
C31 C30 H30 118.9 . . ?
C32 C31 C30 123.3(3) . . ?
C32 C31 C36 118.1(3) . . ?
C36 C31 C30 118.6(3) . . ?
O4 C32 C31 121.5(3) . . ?
O4 C32 C33 118.0(3) . . ?
C31 C32 C33 120.5(3) . . ?
C32 C33 H33 120.2 . . ?
C34 C33 C32 119.7(4) . . ?
C34 C33 H33 120.2 . . ?
C33 C34 H34 119.5 . . ?
C35 C34 C33 121.0(4) . . ?
C35 C34 H34 119.5 . . ?
C34 C35 H35 120.2 . . ?
C34 C35 C36 119.6(4) . . ?
C36 C35 H35 120.2 . . ?
C31 C36 H36 119.4 . . ?
C35 C36 C31 121.1(4) . . ?
C35 C36 H36 119.4 . . ?

loop_
_geom_bond_atom_site_label_1
_geom_bond_atom_site_label_2
_geom_bond_distance
_geom_bond_site_symmetry_2
_geom_bond_publ_flag
O1 H1 0.84(4) . ?
O1 C7 1.350(4) . ?
O2 H2 0.91(4) . ?
O2 C14 1.356(4) . ?
N1 C1 1.356(4) . ?
N1 C4 1.326(4) . ?
N2 C3 1.356(4) . ?
N2 C4 1.329(4) . ?
N3 H3 0.95(4) . ?
N3 N4 1.377(3) . ?
N3 C1 1.357(4) . ?
N4 C5 1.277(4) . ?
N5 H5 0.86(4) . ?
N5 N6 1.374(3) . ?
N5 C3 1.358(4) . ?
N6 C12 1.277(4) . ?
C1 C2 1.374(4) . ?
C2 H2A 0.9300 . ?
C2 C3 1.373(4) . ?
C4 H4 0.9300 . ?
C5 H5A 0.9300 . ?
C5 C6 1.451(4) . ?
C6 C7 1.393(4) . ?
C6 C11 1.395(4) . ?
C7 C8 1.380(4) . ?
C8 H8 0.9300 . ?
C8 C9 1.372(5) . ?
C9 H9 0.9300 . ?
C9 C10 1.369(5) . ?
C10 H10 0.9300 . ?
C10 C11 1.368(4) . ?
C11 H11 0.9300 . ?
C12 H12 0.9300 . ?
C12 C13 1.445(4) . ?
C13 C14 1.403(5) . ?
C13 C18 1.395(5) . ?
C14 C15 1.378(5) . ?
C15 H15 0.9300 . ?
C15 C16 1.371(6) . ?
C16 H16 0.9300 . ?
C16 C17 1.366(6) . ?
C17 H17 0.9300 . ?
C17 C18 1.382(5) . ?
C18 H18 0.9300 . ?
O3 H3A 0.96(4) . ?
O3 C25 1.362(4) . ?
O4 H4A 0.94(6) . ?
O4 C32 1.365(4) . ?
N7 C19 1.354(4) . ?
N7 C22 1.324(4) . ?
N8 C21 1.356(4) . ?
N8 C22 1.321(4) . ?
N9 H9A 0.93(3) . ?
N9 N10 1.368(3) . ?
N9 C19 1.359(4) . ?
N10 C23 1.286(4) . ?
N11 H11A 0.90(3) . ?
N11 N12 1.379(3) . ?
N11 C21 1.357(4) . ?
N12 C30 1.281(4) . ?
C19 C20 1.382(4) . ?
C20 H20 0.9300 . ?
C20 C21 1.382(4) . ?
C22 H22 0.9300 . ?
C23 H23 0.9300 . ?
C23 C24 1.440(4) . ?
C24 C25 1.385(5) . ?
C24 C29 1.406(5) . ?
C25 C26 1.382(4) . ?
C26 H26 0.9300 . ?
C26 C27 1.365(5) . ?
C27 H27 0.9300 . ?
C27 C28 1.369(6) . ?
C28 H28 0.9300 . ?
C28 C29 1.380(5) . ?
C29 H29 0.9300 . ?
C30 H30 0.9300 . ?
C30 C31 1.445(4) . ?
C31 C32 1.389(4) . ?
C31 C36 1.398(4) . ?
C32 C33 1.390(5) . ?
C33 H33 0.9300 . ?
C33 C34 1.372(5) . ?
C34 H34 0.9300 . ?
C34 C35 1.367(5) . ?
C35 H35 0.9300 . ?
C35 C36 1.377(5) . ?
C36 H36 0.9300 . ?

loop_
_geom_torsion_atom_site_label_1
_geom_torsion_atom_site_label_2
_geom_torsion_atom_site_label_3
_geom_torsion_atom_site_label_4
_geom_torsion
_geom_torsion_site_symmetry_1
_geom_torsion_site_symmetry_2
_geom_torsion_site_symmetry_3
_geom_torsion_site_symmetry_4
_geom_torsion_publ_flag
O1 C7 C8 C9 178.5(3) . . . . ?
O2 C14 C15 C16 177.8(4) . . . . ?
N1 C1 C2 C3 1.9(4) . . . . ?
N3 N4 C5 C6 -178.7(3) . . . . ?
N3 C1 C2 C3 -176.5(3) . . . . ?
N4 N3 C1 N1 -177.3(3) . . . . ?
N4 N3 C1 C2 1.2(5) . . . . ?
N4 C5 C6 C7 -1.3(5) . . . . ?
N4 C5 C6 C11 178.3(3) . . . . ?
N5 N6 C12 C13 -179.5(3) . . . . ?
N6 N5 C3 N2 -177.3(3) . . . . ?
N6 N5 C3 C2 2.1(4) . . . . ?
N6 C12 C13 C14 5.0(5) . . . . ?
N6 C12 C13 C18 -175.0(3) . . . . ?
C1 N1 C4 N2 0.3(5) . . . . ?
C1 N3 N4 C5 176.2(3) . . . . ?
C1 C2 C3 N2 -1.6(4) . . . . ?
C1 C2 C3 N5 179.0(3) . . . . ?
C3 N2 C4 N1 0.0(5) . . . . ?
C3 N5 N6 C12 -167.6(3) . . . . ?
C4 N1 C1 N3 177.3(3) . . . . ?
C4 N1 C1 C2 -1.3(4) . . . . ?
C4 N2 C3 N5 -179.9(3) . . . . ?
C4 N2 C3 C2 0.6(4) . . . . ?
C5 C6 C7 O1 1.0(5) . . . . ?
C5 C6 C7 C8 -179.3(3) . . . . ?
C5 C6 C11 C10 179.9(3) . . . . ?
C6 C7 C8 C9 -1.2(5) . . . . ?
C7 C6 C11 C10 -0.5(5) . . . . ?
C7 C8 C9 C10 0.6(6) . . . . ?
C8 C9 C10 C11 0.1(6) . . . . ?
C9 C10 C11 C6 -0.1(6) . . . . ?
C11 C6 C7 O1 -178.6(3) . . . . ?
C11 C6 C7 C8 1.1(5) . . . . ?
C12 C13 C14 O2 0.8(5) . . . . ?
C12 C13 C14 C15 179.7(3) . . . . ?
C12 C13 C18 C17 -179.3(3) . . . . ?
C13 C14 C15 C16 -1.2(5) . . . . ?
C14 C13 C18 C17 0.6(5) . . . . ?
C14 C15 C16 C17 2.2(7) . . . . ?
C15 C16 C17 C18 -1.8(7) . . . . ?
C16 C17 C18 C13 0.3(6) . . . . ?
C18 C13 C14 O2 -179.1(3) . . . . ?
C18 C13 C14 C15 -0.2(5) . . . . ?
O3 C25 C26 C27 -178.8(3) . . . . ?
O4 C32 C33 C34 -178.5(3) . . . . ?
N7 C19 C20 C21 2.4(4) . . . . ?
N9 N10 C23 C24 179.0(3) . . . . ?
N9 C19 C20 C21 -177.3(3) . . . . ?
N10 N9 C19 N7 178.8(2) . . . . ?
N10 N9 C19 C20 -1.5(4) . . . . ?
N10 C23 C24 C25 -6.3(5) . . . . ?
N10 C23 C24 C29 173.6(3) . . . . ?
N11 N12 C30 C31 177.6(3) . . . . ?
N12 N11 C21 N8 174.4(3) . . . . ?
N12 N11 C21 C20 -3.2(5) . . . . ?
N12 C30 C31 C32 2.3(5) . . . . ?
N12 C30 C31 C36 -175.5(3) . . . . ?
C19 N7 C22 N8 -0.9(5) . . . . ?
C19 N9 N10 C23 163.5(3) . . . . ?
C19 C20 C21 N8 -2.9(4) . . . . ?
C19 C20 C21 N11 174.5(3) . . . . ?
C21 N8 C22 N7 0.4(5) . . . . ?
C21 N11 N12 C30 -172.4(3) . . . . ?
C22 N7 C19 N9 179.1(3) . . . . ?
C22 N7 C19 C20 -0.6(4) . . . . ?
C22 N8 C21 N11 -176.0(3) . . . . ?
C22 N8 C21 C20 1.6(4) . . . . ?
C23 C24 C25 O3 -1.2(5) . . . . ?
C23 C24 C25 C26 179.9(3) . . . . ?
C23 C24 C29 C28 179.8(3) . . . . ?
C24 C25 C26 C27 0.1(5) . . . . ?
C25 C24 C29 C28 -0.3(5) . . . . ?
C25 C26 C27 C28 0.0(6) . . . . ?
C26 C27 C28 C29 -0.2(6) . . . . ?
C27 C28 C29 C24 0.4(6) . . . . ?
C29 C24 C25 O3 178.9(3) . . . . ?
C29 C24 C25 C26 0.0(5) . . . . ?
C30 C31 C32 O4 0.3(5) . . . . ?
C30 C31 C32 C33 -179.4(3) . . . . ?
C30 C31 C36 C35 178.5(3) . . . . ?
C31 C32 C33 C34 1.2(5) . . . . ?
C32 C31 C36 C35 0.6(5) . . . . ?
C32 C33 C34 C35 0.2(6) . . . . ?
C33 C34 C35 C36 -1.3(6) . . . . ?
C34 C35 C36 C31 0.9(5) . . . . ?
C36 C31 C32 O4 178.1(3) . . . . ?
C36 C31 C32 C33 -1.6(5) . . . . ?
